data_7018800
loop_
_publ_author_name
'Xiang, Jing'
'Jia, Li-Hui'
'Man, Wai-Lun'
'Qian, Kang'
'Lee, Gene-Hsiang'
'Peng, Shie-Ming'
'Yiu, Shek-Man'
'Gao, Song'
'Lau, Tai-Chu'

_publ_section_title
;
 A novel triazidoruthenium(iii) building block for the construction of
 polynuclear compounds
;
_journal_issue 19
_journal_name_full 'Dalton Transactions'
_journal_page_first 5794
_journal_paper_doi 10.1039/c2dt11810f
_journal_volume 41
_journal_year 2012
_chemical_formula_moiety '2(C6.5 H4 N5 O Ru0.5), C H2 Cl2, 2(C24 H20 P)'
_chemical_formula_sum 'C62 H51 Cl2 N10 O2 P2 Ru'
_chemical_formula_weight 1202.04
_chemical_name_systematic
;
?
;
_space_group_crystal_system monoclinic
_space_group_IT_number 11
_space_group_name_Hall '-P 2yb'
_space_group_name_H-M_alt 'P 1 21/m 1'
_symmetry_space_group_name_Hall '-P 2yb'
_symmetry_space_group_name_H-M 'P 1 21/m 1'
_atom_sites_solution_hydrogens geom
_atom_sites_solution_primary direct
_atom_sites_solution_secondary difmap
_audit_creation_date 2011-07-05
_audit_creation_method
;
Olex2 1.1
(compiled 2011.02.15 svn.r1672, GUI svn.r3494)
;
_cell_angle_alpha 90.00
_cell_angle_beta 104.704(2)
_cell_angle_gamma 90.00
_cell_formula_units_Z 2
_cell_length_a 9.80700(10)
_cell_length_b 24.4502(3)
_cell_length_c 12.8128(2)
_cell_measurement_reflns_used 7340
_cell_measurement_temperature 173(2)
_cell_measurement_theta_max 71.4283
_cell_measurement_theta_min 6.2598
_cell_volume 2971.68(7)
_computing_molecular_graphics
;
O. V. Dolomanov, L. J. Bourhis, R. J. Gildea, J. A. K. Howard and H. Puschmann,
OLEX2: a complete structure solution, refinement and analysis program.
J. Appl. Cryst. (2009). 42, 339-341.
;
_computing_publication_material
;
O. V. Dolomanov, L. J. Bourhis, R. J. Gildea, J. A. K. Howard and H. Puschmann,
OLEX2: a complete structure solution, refinement and analysis program.
J. Appl. Cryst. (2009). 42, 339-341.
;
_computing_structure_refinement 'SHELXL-97 (Sheldrick, 1997)'
_computing_structure_solution 'SHELXS-97 (Sheldrick, 1990)'
_diffrn_ambient_temperature 173(2)
_diffrn_detector_area_resol_mean 16.1270
_diffrn_measured_fraction_theta_full 0.965
_diffrn_measured_fraction_theta_max 0.965
_diffrn_measurement_device_type 'Xcalibur, Sapphire3, Gemini ultra'
_diffrn_measurement_method '\w scans'
_diffrn_radiation_monochromator mirror
_diffrn_radiation_type CuK\a
_diffrn_radiation_wavelength 1.54178
_diffrn_reflns_av_R_equivalents 0.0204
_diffrn_reflns_av_unetI/netI 0.0214
_diffrn_reflns_limit_h_max 11
_diffrn_reflns_limit_h_min -11
_diffrn_reflns_limit_k_max 25
_diffrn_reflns_limit_k_min -29
_diffrn_reflns_limit_l_max 13
_diffrn_reflns_limit_l_min -15
_diffrn_reflns_number 9020
_diffrn_reflns_theta_full 67.00
_diffrn_reflns_theta_max 67.00
_diffrn_reflns_theta_min 6.26
_diffrn_source 'Ultra (Cu) X-ray Source'
_exptl_absorpt_coefficient_mu 3.882
_exptl_absorpt_correction_T_max 1.00000
_exptl_absorpt_correction_T_min 0.59564
_exptl_absorpt_correction_type multi-scan
_exptl_absorpt_process_details
;
CrysAlis RED, Oxford Diffraction Ltd.,
Version 1.171.33.2 (release 28-02-2008 CrysAlis171 .NET)
(compiled Feb 28 2008,18:34:21)
Empirical absorption correction using spherical harmonics,
implemented in SCALE3 ABSPACK scaling algorithm.
;
_exptl_crystal_colour purple
_exptl_crystal_density_diffrn 1.343
_exptl_crystal_density_method 'not measured'
_exptl_crystal_description block
_exptl_crystal_F_000 1234
_exptl_crystal_size_max 0.32
_exptl_crystal_size_mid 0.31
_exptl_crystal_size_min 0.06
_refine_diff_density_max 1.304
_refine_diff_density_min -0.353
_refine_diff_density_rms 0.100
_refine_ls_extinction_method none
_refine_ls_goodness_of_fit_ref 1.090
_refine_ls_hydrogen_treatment constr
_refine_ls_matrix_type full
_refine_ls_number_parameters 544
_refine_ls_number_reflns 5246
_refine_ls_number_restraints 239
_refine_ls_restrained_S_all 1.079
_refine_ls_R_factor_all 0.0602
_refine_ls_R_factor_gt 0.0564
_refine_ls_shift/su_max 0.000
_refine_ls_shift/su_mean 0.000
_refine_ls_structure_factor_coef Fsqd
_refine_ls_weighting_details 'calc w=1/[\s^2^(Fo^2^)+(0.1098P)^2^+5.0127P] where P=(Fo^2^+2Fc^2^)/3'
_refine_ls_weighting_scheme calc
_refine_ls_wR_factor_gt 0.1711
_refine_ls_wR_factor_ref 0.1741
_reflns_number_gt 4840
_reflns_number_total 5246
_reflns_threshold_expression >2sigma(I)
_cod_data_source_file c2dt11810f.txt
_cod_data_source_block 101008a_xj
_cod_original_cell_volume 2971.67(7)
_cod_database_code 7018800

loop_
_space_group_symop_id
_space_group_symop_operation_xyz
1 'x, y, z'
2 '-x, y+1/2, -z'
3 '-x, -y, -z'
4 'x, -y-1/2, z'

loop_
_atom_site_label
_atom_site_type_symbol
_atom_site_fract_x
_atom_site_fract_y
_atom_site_fract_z
_atom_site_U_iso_or_equiv
_atom_site_adp_type
_atom_site_occupancy
_atom_site_symmetry_multiplicity
_atom_site_calc_flag
_atom_site_refinement_flags
_atom_site_disorder_assembly
_atom_site_disorder_group
Ru1 Ru 0.55739(4) 0.2500 0.17504(3) 0.03287(18) Uani 1 2 d SD . .
Cl1 Cl 0.7082(4) 0.57179(19) 0.4708(4) 0.1014(12) Uani 0.50 1 d PD . .
Cl2 Cl 0.5988(5) 0.67856(15) 0.3898(3) 0.0942(11) Uani 0.50 1 d PD . .
P1 P 0.11348(10) 0.55628(4) 0.22565(8) 0.0332(3) Uani 1 1 d . . .
O1 O 0.5935(5) 0.2500 0.3348(4) 0.0529(11) Uani 1 2 d S . .
O2 O 0.5251(5) 0.2500 0.0133(4) 0.0436(10) Uani 1 2 d S . .
N1 N 0.7718(14) 0.2500 0.2374(8) 0.033(3) Uani 0.32 2 d SPD . .
N1A N 0.7560(8) 0.2500 0.1612(5) 0.0283(13) Uani 0.68 2 d SPD . .
N2 N 0.5620(4) 0.33477(16) 0.1737(3) 0.0468(9) Uani 1 1 d . . .
N3 N 0.4806(4) 0.35950(14) 0.2118(3) 0.0446(9) Uani 1 1 d . . .
N4 N 0.4070(5) 0.38541(19) 0.2501(4) 0.0650(13) Uani 1 1 d . . .
N5 N 0.3388(5) 0.2500 0.1604(4) 0.0436(12) Uani 1 2 d S . .
N6 N 0.2836(8) 0.257(2) 0.2290(6) 0.049(8) Uani 0.50 1 d P A -2
N7 N 0.2264(13) 0.2659(5) 0.2947(11) 0.099(5) Uani 0.50 1 d P A -2
C1 C 0.7257(9) 0.2587(7) 0.3943(6) 0.038(4) Uani 0.50 1 d PD . -1
C2 C 0.7473(10) 0.2640(3) 0.5075(7) 0.049(3) Uani 0.50 1 d PD . -1
H2 H 0.6676 0.2658 0.5366 0.059 Uiso 0.50 1 calc PR . -1
C3 C 0.8760(12) 0.2664(5) 0.5745(8) 0.073(5) Uani 0.50 1 d PD . -1
H3 H 0.8866 0.2703 0.6499 0.087 Uiso 0.50 1 calc PR . -1
C4 C 0.9946(11) 0.2631(7) 0.5337(9) 0.074(7) Uani 0.50 1 d PD . -1
H4 H 1.0863 0.2637 0.5814 0.089 Uiso 0.50 1 calc PR . -1
C5 C 0.9791(10) 0.2592(8) 0.4262(9) 0.055(5) Uani 0.50 1 d PD . -1
H5 H 1.0608 0.2602 0.3992 0.066 Uiso 0.50 1 calc PR . -1
C6 C 0.8425(9) 0.254(2) 0.3508(6) 0.047(5) Uani 0.50 1 d PD . -1
C7 C 0.847(2) 0.2500 0.1667(12) 0.030(3) Uani 0.32 2 d SPD . .
C7A C 0.8621(10) 0.2500 0.2448(7) 0.0335(17) Uani 0.68 2 d SPD . .
C8 C 0.7770(7) 0.2500 0.0532(4) 0.0396(13) Uani 1 2 d SD . .
C9 C 0.8953(7) 0.2500 0.0127(6) 0.0524(17) Uani 1 2 d S . .
H9 H 0.9860 0.2500 0.0617 0.063 Uiso 1 2 calc SR . .
C10 C 0.8855(8) 0.2500 -0.0965(7) 0.0584(18) Uani 1 2 d S . .
H10 H 0.9683 0.2500 -0.1221 0.070 Uiso 1 2 calc SR . .
C11 C 0.7543(9) 0.2500 -0.1684(6) 0.0596(19) Uani 1 2 d S . .
H11 H 0.7468 0.2500 -0.2438 0.072 Uiso 1 2 calc SR . .
C12 C 0.6313(7) 0.2500 -0.1307(5) 0.0496(15) Uani 1 2 d S . .
H12 H 0.5412 0.2500 -0.1805 0.060 Uiso 1 2 calc SR . .
C13 C 0.6424(7) 0.2500 -0.0203(5) 0.0380(12) Uani 1 2 d S . .
C14 C 0.0275(4) 0.49045(16) 0.2066(3) 0.0340(8) Uani 1 1 d . B .
C15 C 0.1011(5) 0.44347(19) 0.2452(5) 0.0556(12) Uani 1 1 d . . .
H15 H 0.1986 0.4454 0.2809 0.067 Uiso 1 1 calc R B .
C16 C 0.0329(6) 0.3936(2) 0.2319(5) 0.0658(15) Uani 1 1 d . B .
H16 H 0.0848 0.3613 0.2565 0.079 Uiso 1 1 calc R . .
C17 C -0.1070(5) 0.39008(19) 0.1845(4) 0.0500(11) Uani 1 1 d . . .
H17 H -0.1531 0.3556 0.1779 0.060 Uiso 1 1 calc R B .
C18 C -0.1799(6) 0.4353(2) 0.1469(5) 0.0632(14) Uani 1 1 d . B .
H18 H -0.2781 0.4328 0.1141 0.076 Uiso 1 1 calc R . .
C19 C -0.1130(5) 0.4858(2) 0.1555(5) 0.0584(13) Uani 1 1 d . . .
H19 H -0.1649 0.5174 0.1258 0.070 Uiso 1 1 calc R B .
C20 C -0.0145(4) 0.60617(16) 0.1631(4) 0.0367(9) Uani 1 1 d . B .
C21 C -0.0581(5) 0.60831(19) 0.0510(4) 0.0473(10) Uani 1 1 d . . .
H21 H -0.0133 0.5861 0.0087 0.057 Uiso 1 1 calc R B .
C22 C -0.1678(5) 0.6431(2) 0.0010(5) 0.0571(13) Uani 1 1 d . B .
H22 H -0.1963 0.6451 -0.0755 0.069 Uiso 1 1 calc R . .
C23 C -0.2349(5) 0.6745(2) 0.0612(5) 0.0540(12) Uani 1 1 d . . .
H23 H -0.3112 0.6973 0.0264 0.065 Uiso 1 1 calc R B .
C24 C -0.1921(5) 0.6729(2) 0.1718(5) 0.0576(13) Uani 1 1 d . B .
H24 H -0.2381 0.6952 0.2131 0.069 Uiso 1 1 calc R . .
C25 C -0.0812(5) 0.63867(19) 0.2242(4) 0.0481(11) Uani 1 1 d . . .
H25 H -0.0518 0.6377 0.3008 0.058 Uiso 1 1 calc R B .
C26 C 0.1777(19) 0.5632(9) 0.3677(16) 0.033(4) Uani 0.50 1 d PDU B 1
C27 C 0.089(2) 0.5544(10) 0.4324(19) 0.062(6) Uani 0.50 1 d PDU B 1
H27 H -0.0023 0.5401 0.4024 0.074 Uiso 0.50 1 calc PR B 1
C28 C 0.131(2) 0.5659(11) 0.5406(18) 0.062(5) Uani 0.50 1 d PDU B 1
H28 H 0.0691 0.5595 0.5853 0.074 Uiso 0.50 1 calc PR B 1
C29 C 0.2618(17) 0.5863(7) 0.5833(11) 0.067(4) Uani 0.50 1 d PDU B 1
H29 H 0.2919 0.5943 0.6581 0.081 Uiso 0.50 1 calc PR B 1
C30 C 0.3480(14) 0.5950(7) 0.5192(9) 0.077(4) Uani 0.50 1 d PDU B 1
H30 H 0.4402 0.6086 0.5500 0.092 Uiso 0.50 1 calc PR B 1
C31 C 0.3075(12) 0.5848(6) 0.4099(8) 0.058(3) Uani 0.50 1 d PDU B 1
H31 H 0.3688 0.5928 0.3652 0.069 Uiso 0.50 1 calc PR B 1
C26A C 0.167(2) 0.5757(9) 0.3676(15) 0.035(4) Uani 0.50 1 d PDU B 2
C27A C 0.084(2) 0.5610(10) 0.4330(17) 0.055(4) Uani 0.50 1 d PDU B 2
H27A H 0.0029 0.5387 0.4064 0.066 Uiso 0.50 1 calc PR B 2
C28A C 0.118(2) 0.5789(11) 0.5377(19) 0.070(6) Uani 0.50 1 d PDU B 2
H28A H 0.0572 0.5704 0.5826 0.084 Uiso 0.50 1 calc PR B 2
C29A C 0.236(2) 0.6085(7) 0.5789(14) 0.078(5) Uani 0.50 1 d PDU B 2
H29A H 0.2642 0.6165 0.6538 0.094 Uiso 0.50 1 calc PR B 2
C30A C 0.3116(15) 0.6262(6) 0.5135(11) 0.070(3) Uani 0.50 1 d PDU B 2
H30A H 0.3910 0.6491 0.5404 0.085 Uiso 0.50 1 calc PR B 2
C31A C 0.2748(16) 0.6113(5) 0.4067(11) 0.065(3) Uani 0.50 1 d PDU B 2
H31A H 0.3254 0.6262 0.3592 0.078 Uiso 0.50 1 calc PR B 2
C32 C 0.2589(10) 0.5580(4) 0.1603(9) 0.029(2) Uani 0.65 1 d PDU B 1
C33 C 0.3341(7) 0.5110(3) 0.1517(6) 0.0455(15) Uani 0.65 1 d PDU B 1
H33 H 0.3025 0.4763 0.1694 0.055 Uiso 0.65 1 calc PR B 1
C34 C 0.4575(8) 0.5156(3) 0.1163(7) 0.058(2) Uani 0.65 1 d PDU B 1
H34 H 0.5115 0.4839 0.1111 0.070 Uiso 0.65 1 calc PR B 1
C35 C 0.5008(12) 0.5660(5) 0.0891(11) 0.058(4) Uani 0.65 1 d PDU B 1
H35 H 0.5811 0.5683 0.0606 0.069 Uiso 0.65 1 calc PR B 1
C36 C 0.4303(13) 0.6130(5) 0.1023(11) 0.044(3) Uani 0.65 1 d PDU B 1
H36 H 0.4656 0.6478 0.0889 0.053 Uiso 0.65 1 calc PR B 1
C37 C 0.3058(13) 0.6088(5) 0.1357(10) 0.036(2) Uani 0.65 1 d PDU B 1
H37 H 0.2531 0.6407 0.1416 0.043 Uiso 0.65 1 calc PR B 1
C32A C 0.272(2) 0.5624(9) 0.1878(18) 0.040(5) Uani 0.35 1 d PDU B 2
C33A C 0.3846(14) 0.5284(6) 0.2346(13) 0.065(4) Uani 0.35 1 d PDU B 2
H33A H 0.3768 0.5031 0.2889 0.078 Uiso 0.35 1 calc PR B 2
C34A C 0.5103(16) 0.5318(7) 0.2008(15) 0.070(4) Uani 0.35 1 d PDU B 2
H34A H 0.5873 0.5083 0.2314 0.084 Uiso 0.35 1 calc PR B 2
C35A C 0.520(3) 0.5693(9) 0.1231(19) 0.054(5) Uani 0.35 1 d PDU B 2
H35A H 0.6052 0.5716 0.1004 0.065 Uiso 0.35 1 calc PR B 2
C36A C 0.410(3) 0.6036(9) 0.078(2) 0.050(6) Uani 0.35 1 d PDU B 2
H36A H 0.4195 0.6296 0.0250 0.060 Uiso 0.35 1 calc PR B 2
C37A C 0.286(3) 0.6000(9) 0.110(2) 0.049(7) Uani 0.35 1 d PDU B 2
H37A H 0.2088 0.6233 0.0784 0.059 Uiso 0.35 1 calc PR B 2
C38 C 0.7102(14) 0.6403(5) 0.4987(9) 0.099(6) Uani 0.50 1 d PD . .
H38A H 0.8080 0.6541 0.5123 0.119 Uiso 0.50 1 calc PR . .
H38B H 0.6779 0.6460 0.5651 0.119 Uiso 0.50 1 calc PR . .

loop_
_atom_site_aniso_label
_atom_site_aniso_U_11
_atom_site_aniso_U_22
_atom_site_aniso_U_33
_atom_site_aniso_U_23
_atom_site_aniso_U_13
_atom_site_aniso_U_12
Ru1 0.0289(3) 0.0257(3) 0.0460(3) 0.000 0.01313(18) 0.000
Cl1 0.074(2) 0.110(3) 0.111(3) -0.010(2) 0.0074(19) 0.023(2)
Cl2 0.128(3) 0.077(2) 0.102(2) 0.0204(18) 0.074(2) -0.004(2)
P1 0.0329(5) 0.0256(5) 0.0406(5) 0.0011(4) 0.0084(4) 0.0019(4)
O1 0.044(3) 0.066(3) 0.045(2) 0.000 0.0045(19) 0.000
O2 0.046(2) 0.036(2) 0.057(3) 0.000 0.029(2) 0.000
N1 0.035(9) 0.024(7) 0.045(10) 0.000 0.017(8) 0.000
N1A 0.027(4) 0.020(3) 0.041(4) 0.000 0.013(3) 0.000
N2 0.044(2) 0.031(2) 0.069(3) -0.0045(16) 0.0218(19) -0.0015(15)
N3 0.0406(19) 0.0297(17) 0.057(2) -0.0089(16) -0.0001(17) 0.0051(16)
N4 0.059(3) 0.054(3) 0.075(3) -0.020(2) 0.005(2) 0.020(2)
N5 0.029(2) 0.049(3) 0.052(3) 0.000 0.010(2) 0.000
N6 0.045(3) 0.04(3) 0.069(4) 0.004(6) 0.029(3) 0.006(6)
N7 0.084(7) 0.103(14) 0.138(10) -0.001(7) 0.083(7) 0.009(6)
C1 0.048(4) 0.025(13) 0.040(3) 0.000(3) 0.010(3) 0.000(4)
C2 0.049(4) 0.059(10) 0.045(4) -0.003(4) 0.022(4) -0.010(4)
C3 0.076(7) 0.105(14) 0.034(4) -0.002(5) 0.008(4) -0.036(7)
C4 0.044(5) 0.10(2) 0.066(6) 0.011(7) -0.004(4) -0.018(6)
C5 0.049(4) 0.040(17) 0.083(6) 0.006(5) 0.030(4) 0.000(4)
C6 0.063(4) 0.042(13) 0.040(3) -0.012(12) 0.017(3) -0.012(13)
C7 0.036(11) 0.018(8) 0.036(11) 0.000 0.009(8) 0.000
C7A 0.033(5) 0.028(4) 0.043(5) 0.000 0.017(4) 0.000
C8 0.054(4) 0.024(3) 0.040(3) 0.000 0.010(3) 0.000
C9 0.044(4) 0.036(3) 0.071(5) 0.000 0.004(3) 0.000
C10 0.048(4) 0.053(4) 0.084(5) 0.000 0.035(4) 0.000
C11 0.073(5) 0.069(5) 0.046(4) 0.000 0.032(4) 0.000
C12 0.047(4) 0.059(4) 0.042(3) 0.000 0.009(3) 0.000
C13 0.048(3) 0.029(3) 0.042(3) 0.000 0.021(3) 0.000
C14 0.039(2) 0.0271(19) 0.0363(19) 0.0002(15) 0.0110(16) 0.0006(16)
C15 0.046(3) 0.035(2) 0.084(4) 0.005(2) 0.012(2) 0.004(2)
C16 0.069(4) 0.028(2) 0.103(5) 0.003(3) 0.029(3) 0.006(2)
C17 0.062(3) 0.033(2) 0.059(3) -0.006(2) 0.024(2) -0.011(2)
C18 0.046(3) 0.047(3) 0.096(4) -0.001(3) 0.016(3) -0.009(2)
C19 0.042(3) 0.036(2) 0.094(4) 0.005(2) 0.011(2) -0.0005(19)
C20 0.033(2) 0.0244(18) 0.052(2) 0.0018(16) 0.0102(17) 0.0024(15)
C21 0.047(2) 0.041(2) 0.049(2) -0.0023(19) 0.0031(19) 0.0073(19)
C22 0.051(3) 0.045(3) 0.066(3) 0.004(2) -0.004(2) 0.006(2)
C23 0.039(2) 0.038(2) 0.080(3) 0.014(2) 0.006(2) 0.0044(19)
C24 0.051(3) 0.037(2) 0.091(4) 0.007(2) 0.031(3) 0.013(2)
C25 0.051(3) 0.036(2) 0.060(3) 0.004(2) 0.020(2) 0.0087(19)
C26 0.036(5) 0.017(8) 0.044(5) -0.007(5) 0.009(4) 0.004(5)
C27 0.067(9) 0.065(11) 0.060(7) -0.025(8) 0.028(6) -0.039(9)
C28 0.077(8) 0.063(10) 0.054(6) -0.009(6) 0.032(6) -0.023(8)
C29 0.066(7) 0.097(12) 0.037(5) -0.017(7) 0.011(4) -0.010(8)
C30 0.062(7) 0.117(11) 0.047(4) -0.012(7) 0.007(4) -0.032(8)
C31 0.039(5) 0.094(10) 0.039(4) -0.001(6) 0.008(4) -0.014(6)
C26A 0.038(5) 0.027(10) 0.038(5) -0.002(5) 0.003(4) 0.008(5)
C27A 0.071(8) 0.052(8) 0.044(6) 0.003(6) 0.019(5) 0.002(6)
C28A 0.080(8) 0.082(14) 0.051(6) -0.011(7) 0.024(6) -0.004(7)
C29A 0.069(8) 0.091(12) 0.070(7) -0.024(7) 0.007(6) 0.004(7)
C30A 0.062(7) 0.065(8) 0.076(6) -0.029(6) 0.002(5) -0.008(5)
C31A 0.065(8) 0.052(7) 0.069(5) -0.014(6) 0.001(5) -0.014(5)
C32 0.028(3) 0.030(3) 0.028(6) -0.001(4) 0.007(3) 0.002(2)
C33 0.050(4) 0.034(3) 0.061(4) 0.010(3) 0.030(3) 0.011(3)
C34 0.052(4) 0.050(3) 0.084(6) 0.013(4) 0.039(4) 0.023(3)
C35 0.042(5) 0.064(5) 0.078(9) 0.013(6) 0.035(6) 0.011(4)
C36 0.039(4) 0.043(4) 0.052(7) 0.001(5) 0.014(5) -0.007(4)
C37 0.036(4) 0.029(3) 0.044(6) -0.001(4) 0.011(4) 0.001(3)
C32A 0.049(7) 0.038(8) 0.028(10) -0.008(6) 0.000(6) 0.002(5)
C33A 0.050(7) 0.057(8) 0.089(11) 0.025(7) 0.020(7) 0.010(6)
C34A 0.054(7) 0.062(9) 0.098(11) 0.019(7) 0.026(8) 0.010(7)
C35A 0.046(7) 0.054(9) 0.062(12) -0.008(7) 0.015(7) -0.008(6)
C36A 0.056(9) 0.047(10) 0.043(10) -0.007(7) 0.007(7) -0.011(7)
C37A 0.054(9) 0.048(11) 0.043(11) 0.002(9) 0.009(8) 0.006(8)
C38 0.091(10) 0.160(16) 0.048(6) -0.007(8) 0.018(6) -0.074(10)

loop_
_atom_type_symbol
_atom_type_description
_atom_type_scat_dispersion_real
_atom_type_scat_dispersion_imag
_atom_type_scat_source
C C 0.0181 0.0091 'International Tables Vol C Tables 4.2.6.8 and 6.1.1.4'
H H 0.0000 0.0000 'International Tables Vol C Tables 4.2.6.8 and 6.1.1.4'
N N 0.0311 0.0180 'International Tables Vol C Tables 4.2.6.8 and 6.1.1.4'
O O 0.0492 0.0322 'International Tables Vol C Tables 4.2.6.8 and 6.1.1.4'
Cl Cl 0.3639 0.7018 'International Tables Vol C Tables 4.2.6.8 and 6.1.1.4'
Ru Ru 0.0552 3.2960 'International Tables Vol C Tables 4.2.6.8 and 6.1.1.4'
P P 0.2955 0.4335 'International Tables Vol C Tables 4.2.6.8 and 6.1.1.4'

loop_
_geom_angle_atom_site_label_1
_geom_angle_atom_site_label_2
_geom_angle_atom_site_label_3
_geom_angle
_geom_angle_site_symmetry_1
_geom_angle_site_symmetry_3
O1 Ru1 O2 178.82(17) . .
O1 Ru1 N1 72.6(4) . .
O1 Ru1 N1A 99.7(2) . .
O1 Ru1 N2 90.57(11) . 4_565
O1 Ru1 N2 90.57(11) . .
O1 Ru1 N5 90.2(2) . .
O2 Ru1 N1 106.2(4) . .
O2 Ru1 N2 89.41(11) . .
O2 Ru1 N2 89.41(11) . 4_565
O2 Ru1 N5 91.0(2) . .
N1 Ru1 N2 88.90(10) . 4_565
N1 Ru1 N2 88.90(10) . .
N1 Ru1 N5 162.8(4) . .
N1A Ru1 O2 79.1(2) . .
N1A Ru1 N1 27.1(4) . .
N1A Ru1 N2 88.60(10) . .
N1A Ru1 N2 88.60(10) . 4_565
N1A Ru1 N5 170.1(2) . .
N2 Ru1 N2 177.1(2) 4_565 .
N2 Ru1 N5 91.32(10) . .
N2 Ru1 N5 91.32(10) 4_565 .
C14 P1 C26A 112.0(6) . .
C14 P1 C32 110.5(4) . .
C20 P1 C14 107.30(19) . .
C20 P1 C26A 105.2(8) . .
C20 P1 C32 108.6(3) . .
C26 P1 C14 104.8(6) . .
C26 P1 C20 114.9(8) . .
C26 P1 C26A 10.2(14) . .
C26 P1 C32 110.6(7) . .
C26A P1 C32 112.9(7) . .
C32A P1 C14 117.2(7) . .
C32A P1 C20 112.9(6) . .
C32A P1 C26 99.6(9) . .
C32A P1 C26A 101.6(10) . .
C32A P1 C32 11.3(10) . .
C1 O1 Ru1 118.6(5) 4_565 .
C1 O1 Ru1 118.6(5) . .
C1 O1 C1 18.3(14) . 4_565
C13 O2 Ru1 114.3(4) . .
C6 N1 Ru1 125.1(9) . .
C6 N1 Ru1 125.1(9) 4_565 .
C6 N1 C6 7(5) 4_565 .
C7 N1 Ru1 115.6(9) . .
C7 N1 C6 119.1(11) . 4_565
C7 N1 C6 119.1(11) . .
C7A N1A Ru1 121.6(6) . .
C7A N1A C8 120.8(7) . .
C8 N1A Ru1 117.6(5) . .
N3 N2 Ru1 118.8(3) . .
N4 N3 N2 176.6(5) . .
N6 N5 Ru1 126.6(6) . .
N6 N5 Ru1 126.6(6) 4_565 .
N6 N5 N6 16(6) 4_565 .
N7 N6 N5 176(5) . .
O1 C1 C2 117.9(7) . .
O1 C1 C6 121.9(9) . .
C6 C1 C2 119.3(7) . .
C1 C2 H2 118.9 . .
C3 C2 C1 122.3(8) . .
C3 C2 H2 118.9 . .
C2 C3 H3 120.0 . .
C2 C3 C4 119.9(9) . .
C4 C3 H3 120.0 . .
C3 C4 H4 120.1 . .
C5 C4 C3 119.9(9) . .
C5 C4 H4 120.1 . .
C4 C5 H5 118.9 . .
C4 C5 C6 122.3(8) . .
C6 C5 H5 118.9 . .
N1 C6 C5 143.6(10) . .
C1 C6 N1 100.0(9) . .
C1 C6 C5 116.0(10) . .
C1 C6 C7A 135.1(8) . .
C7A C6 N1 35.2(6) . .
C7A C6 C5 108.5(8) . .
N1 C7 C8 119.6(14) . .
N1A C7A C6 121.1(8) . 4_565
N1A C7A C6 121.1(8) . .
C6 C7A C6 7(5) 4_565 .
C7 C8 N1A 35.3(7) . .
C9 C8 N1A 133.9(6) . .
C9 C8 C7 98.6(9) . .
C9 C8 C13 118.6(5) . .
C13 C8 N1A 107.5(5) . .
C13 C8 C7 142.8(9) . .
C8 C9 H9 119.0 . .
C10 C9 C8 122.1(6) . .
C10 C9 H9 119.0 . .
C9 C10 H10 120.3 . .
C9 C10 C11 119.4(6) . .
C11 C10 H10 120.3 . .
C10 C11 H11 119.8 . .
C10 C11 C12 120.4(7) . .
C12 C11 H11 119.8 . .
C11 C12 H12 120.1 . .
C13 C12 C11 119.7(6) . .
C13 C12 H12 120.1 . .
O2 C13 C8 121.6(5) . .
O2 C13 C12 118.7(6) . .
C12 C13 C8 119.8(6) . .
C15 C14 P1 120.7(3) . .
C19 C14 P1 121.1(3) . .
C19 C14 C15 118.2(4) . .
C14 C15 H15 120.1 . .
C16 C15 C14 119.9(5) . .
C16 C15 H15 120.1 . .
C15 C16 H16 119.5 . .
C17 C16 C15 121.1(5) . .
C17 C16 H16 119.5 . .
C16 C17 H17 120.1 . .
C18 C17 C16 119.7(5) . .
C18 C17 H17 120.1 . .
C17 C18 H18 119.8 . .
C17 C18 C19 120.5(5) . .
C19 C18 H18 119.8 . .
C14 C19 C18 120.5(5) . .
C14 C19 H19 119.7 . .
C18 C19 H19 119.7 . .
C21 C20 P1 119.0(3) . .
C25 C20 P1 121.0(3) . .
C25 C20 C21 119.6(4) . .
C20 C21 H21 120.1 . .
C20 C21 C22 119.8(5) . .
C22 C21 H21 120.1 . .
C21 C22 H22 119.7 . .
C23 C22 C21 120.6(5) . .
C23 C22 H22 119.7 . .
C22 C23 H23 120.0 . .
C22 C23 C24 120.1(4) . .
C24 C23 H23 120.0 . .
C23 C24 H24 119.7 . .
C23 C24 C25 120.5(5) . .
C25 C24 H24 119.7 . .
C20 C25 C24 119.4(5) . .
C20 C25 H25 120.3 . .
C24 C25 H25 120.3 . .
C27 C26 P1 119.7(12) . .
C31 C26 P1 119.8(13) . .
C31 C26 C27 119.8(13) . .
C26 C27 H27 119.7 . .
C26 C27 C28 120.7(12) . .
C28 C27 H27 119.7 . .
C27 C28 H28 120.2 . .
C29 C28 C27 119.6(13) . .
C29 C28 H28 120.2 . .
C28 C29 H29 120.3 . .
C30 C29 C28 119.4(12) . .
C30 C29 H29 120.3 . .
C29 C30 H30 118.9 . .
C29 C30 C31 122.1(11) . .
C31 C30 H30 118.9 . .
C26 C31 C30 118.3(11) . .
C26 C31 H31 120.9 . .
C30 C31 H31 120.9 . .
C27A C26A P1 118.6(12) . .
C27A C26A C31A 118.3(13) . .
C31A C26A P1 122.4(14) . .
C26A C27A H27A 120.6 . .
C26A C27A C28A 118.8(14) . .
C28A C27A H27A 120.6 . .
C27A C28A H28A 119.1 . .
C29A C28A C27A 121.7(15) . .
C29A C28A H28A 119.1 . .
C28A C29A H29A 120.4 . .
C30A C29A C28A 119.3(14) . .
C30A C29A H29A 120.4 . .
C29A C30A H30A 120.1 . .
C29A C30A C31A 119.8(13) . .
C31A C30A H30A 120.1 . .
C26A C31A C30A 121.3(13) . .
C26A C31A H31A 119.3 . .
C30A C31A H31A 119.3 . .
C33 C32 P1 120.7(7) . .
C33 C32 C37 120.6(8) . .
C37 C32 P1 117.9(7) . .
C32 C33 H33 120.6 . .
C32 C33 C34 118.7(7) . .
C34 C33 H33 120.6 . .
C33 C34 H34 120.0 . .
C35 C34 C33 120.1(7) . .
C35 C34 H34 120.0 . .
C34 C35 H35 119.3 . .
C36 C35 C34 121.4(8) . .
C36 C35 H35 119.3 . .
C35 C36 H36 120.6 . .
C35 C36 C37 118.8(10) . .
C37 C36 H36 120.6 . .
C32 C37 C36 120.2(9) . .
C32 C37 H37 119.9 . .
C36 C37 H37 119.9 . .
C33A C32A P1 119.5(15) . .
C37A C32A P1 120.6(14) . .
C37A C32A C33A 119.9(17) . .
C32A C33A H33A 120.2 . .
C32A C33A C34A 119.5(15) . .
C34A C33A H33A 120.2 . .
C33A C34A H34A 120.3 . .
C35A C34A C33A 119.4(15) . .
C35A C34A H34A 120.3 . .
C34A C35A H35A 119.4 . .
C36A C35A C34A 121.3(17) . .
C36A C35A H35A 119.4 . .
C35A C36A H36A 120.2 . .
C35A C36A C37A 119.5(17) . .
C37A C36A H36A 120.2 . .
C32A C37A C36A 120.4(17) . .
C32A C37A H37A 119.8 . .
C36A C37A H37A 119.8 . .
Cl1 C38 Cl2 112.0(6) . .
Cl1 C38 H38A 109.2 . .
Cl1 C38 H38B 109.2 . .
Cl2 C38 H38A 109.2 . .
Cl2 C38 H38B 109.2 . .
H38A C38 H38B 107.9 . .

loop_
_geom_bond_atom_site_label_1
_geom_bond_atom_site_label_2
_geom_bond_distance
_geom_bond_site_symmetry_2
Ru1 O1 1.987(5) .
Ru1 O2 2.015(4) .
Ru1 N1 2.051(13) .
Ru1 N1A 2.000(7) .
Ru1 N2 2.073(4) .
Ru1 N2 2.073(4) 4_565
Ru1 N5 2.103(5) .
Cl1 C38 1.712(14) .
Cl2 C38 1.801(12) .
P1 C14 1.804(4) .
P1 C20 1.787(4) .
P1 C26 1.777(18) .
P1 C26A 1.823(18) .
P1 C32 1.828(10) .
P1 C32A 1.75(2) .
O1 C1 1.344(10) 4_565
O1 C1 1.344(10) .
O2 C13 1.327(7) .
N1 C6 1.444(8) .
N1 C6 1.444(8) 4_565
N1 C7 1.305(16) .
N1A C7A 1.291(10) .
N1A C8 1.449(7) .
N2 N3 1.199(5) .
N3 N4 1.159(6) .
N5 N6 1.155(13) .
N5 N6 1.155(13) 4_565
N6 N7 1.146(17) .
C1 C2 1.416(11) .
C1 C6 1.401(13) .
C2 H2 0.9500 .
C2 C3 1.335(14) .
C3 H3 0.9500 .
C3 C4 1.394(16) .
C4 H4 0.9500 .
C4 C5 1.350(15) .
C5 H5 0.9500 .
C5 C6 1.446(14) .
C6 C7A 1.422(11) .
C7 C8 1.441(15) .
C7A C6 1.422(11) 4_565
C8 C9 1.386(10) .
C8 C13 1.413(9) .
C9 H9 0.9500 .
C9 C10 1.377(11) .
C10 H10 0.9500 .
C10 C11 1.379(12) .
C11 H11 0.9500 .
C11 C12 1.408(10) .
C12 H12 0.9500 .
C12 C13 1.391(9) .
C14 C15 1.380(6) .
C14 C19 1.372(7) .
C15 H15 0.9500 .
C15 C16 1.380(7) .
C16 H16 0.9500 .
C16 C17 1.355(8) .
C17 H17 0.9500 .
C17 C18 1.338(8) .
C18 H18 0.9500 .
C18 C19 1.390(7) .
C19 H19 0.9500 .
C20 C21 1.392(6) .
C20 C25 1.390(6) .
C21 H21 0.9500 .
C21 C22 1.393(7) .
C22 H22 0.9500 .
C22 C23 1.368(8) .
C23 H23 0.9500 .
C23 C24 1.372(8) .
C24 H24 0.9500 .
C24 C25 1.401(7) .
C25 H25 0.9500 .
C26 C27 1.359(12) .
C26 C31 1.358(13) .
C27 H27 0.9500 .
C27 C28 1.371(13) .
C28 H28 0.9500 .
C28 C29 1.353(14) .
C29 H29 0.9500 .
C29 C30 1.337(14) .
C30 H30 0.9500 .
C30 C31 1.377(13) .
C31 H31 0.9500 .
C26A C27A 1.362(13) .
C26A C31A 1.362(13) .
C27A H27A 0.9500 .
C27A C28A 1.371(13) .
C28A H28A 0.9500 .
C28A C29A 1.353(15) .
C29A H29A 0.9500 .
C29A C30A 1.325(16) .
C30A H30A 0.9500 .
C30A C31A 1.372(14) .
C31A H31A 0.9500 .
C32 C33 1.385(10) .
C32 C37 1.388(11) .
C33 H33 0.9500 .
C33 C34 1.401(9) .
C34 H34 0.9500 .
C34 C35 1.375(12) .
C35 H35 0.9500 .
C35 C36 1.375(12) .
C36 H36 0.9500 .
C36 C37 1.396(10) .
C37 H37 0.9500 .
C32A C33A 1.389(16) .
C32A C37A 1.385(16) .
C33A H33A 0.9500 .
C33A C34A 1.408(16) .
C34A H34A 0.9500 .
C34A C35A 1.376(17) .
C35A H35A 0.9500 .
C35A C36A 1.374(17) .
C36A H36A 0.9500 .
C36A C37A 1.390(16) .
C37A H37A 0.9500 .
C38 H38A 0.9900 .
C38 H38B 0.9900 .
